data_7204557
loop_
_publ_author_name
'Davidson, Louise'
'Blencowe, Anton'
'Drew, Michael G. B.'
'Freebairn, Keith W.'
'Hayes, Wayne'

_publ_section_title
;
 Synthesis and evaluation of a solid supported molecular tweezer type
 receptor for cholesterolElectronic supplementary information (ESI)
 available: synthetic procedures and analytical data for compounds
 3--8. See http://www.rsc.org/suppdata/jm/b2/b210427j/
;
_journal_issue 4
_journal_name_full 'Journal of Materials Chemistry'
_journal_page_first 758
_journal_paper_doi 10.1039/b210427j
_journal_volume 13
_journal_year 2003
_chemical_formula_sum 'C13 H10 O4'
_chemical_formula_weight 230.21
_chemical_name_systematic
; 
 ? 
;
_space_group_IT_number 61
_symmetry_cell_setting orthorhombic
_symmetry_space_group_name_Hall '-P 2ac 2ab'
_symmetry_space_group_name_H-M 'P b c a'
_atom_sites_solution_hydrogens geom
_atom_sites_solution_primary direct
_atom_sites_solution_secondary difmap
_audit_creation_method SHELXL-97
_cell_angle_alpha 90.00
_cell_angle_beta 90.00
_cell_angle_gamma 90.00
_cell_formula_units_Z 8
_cell_length_a 15.47(2)
_cell_length_b 7.797(14)
_cell_length_c 18.86(3)
_cell_measurement_temperature 293(2)
_cell_volume 2275(6)
_computing_cell_refinement XDS
_computing_data_collection 'XDS (Kabsch, 1991)'
_computing_data_reduction XDS
_computing_molecular_graphics PLATON(Spek,1994)
_computing_structure_refinement 'SHELXL-93 (Sheldrick, 1993)'
_computing_structure_solution 'SHELXS-86 (Sheldrick, 1990)'
_diffrn_ambient_temperature 293(2)
_diffrn_measurement_device 'Marresearch Image Plate'
_diffrn_measurement_method '95 frames at 2^o intervals, counting time 2 min.'
_diffrn_radiation_monochromator graphite
_diffrn_radiation_source 'fine-focus sealed tube'
_diffrn_radiation_type MoK\a
_diffrn_radiation_wavelength 0.71073
_diffrn_reflns_av_R_equivalents 0.0835
_diffrn_reflns_av_sigmaI/netI 0.0722
_diffrn_reflns_limit_h_max 18
_diffrn_reflns_limit_h_min -18
_diffrn_reflns_limit_k_max 8
_diffrn_reflns_limit_k_min 0
_diffrn_reflns_limit_l_max 22
_diffrn_reflns_limit_l_min -22
_diffrn_reflns_number 3948
_diffrn_reflns_theta_max 25.87
_diffrn_reflns_theta_min 2.16
_exptl_absorpt_coefficient_mu 0.100
_exptl_absorpt_correction_type none
_exptl_crystal_colour white
_exptl_crystal_density_diffrn 1.344
_exptl_crystal_density_method 'not measured'
_exptl_crystal_description parallelopiped
_exptl_crystal_F_000 960
_exptl_crystal_size_max 0.20
_exptl_crystal_size_mid 0.30
_exptl_crystal_size_min 0.35
_refine_diff_density_max 0.248
_refine_diff_density_min -0.267
_refine_diff_density_rms 0.064
_refine_ls_extinction_coef 0.005(2)
_refine_ls_extinction_expression Fc^*^=kFc[1+0.001xFc^2^\l^3^/sin(2\q)]^-1/4^
_refine_ls_extinction_method SHELXL
_refine_ls_goodness_of_fit_ref 1.102
_refine_ls_hydrogen_treatment mixed
_refine_ls_matrix_type full
_refine_ls_number_parameters 158
_refine_ls_number_reflns 1613
_refine_ls_number_restraints 0
_refine_ls_restrained_S_all 1.102
_refine_ls_R_factor_all 0.1766
_refine_ls_R_factor_gt 0.0764
_refine_ls_shift/su_max 0.006
_refine_ls_shift/su_mean 0.001
_refine_ls_structure_factor_coef Fsqd
_refine_ls_weighting_details 'w=1/[\s^2^(Fo^2^)+(0.1274P)^2^+0.0564P] where P=(Fo^2^+2Fc^2^)/3'
_refine_ls_weighting_scheme calc
_refine_ls_wR_factor_gt 0.2277
_refine_ls_wR_factor_ref 0.2600
_reflns_number_gt 941
_reflns_number_total 1613
_reflns_threshold_expression >2sigma(I)
_cod_data_source_file b210427j.txt
_cod_data_source_block 1
_cod_depositor_comments
;
The following automatic conversions were performed:

'_refine_ls_weighting_scheme' value 'calc
w=1/[\s^2^(Fo^2^)+(0.1274P)^2^+0.0564P] where P=(Fo^2^+2Fc^2^)/3' was
changed to 'calc'. New tag '_refine_ls_weighting_details' was
created. The value of the new tag was set to
'w=1/[\s^2^(Fo^2^)+(0.1274P)^2^+0.0564P] where P=(Fo^2^+2Fc^2^)/3'.

Automatic conversion script
Id: cif_fix_values 3143 2015-03-26 13:38:13Z robertas 
;
_cod_original_sg_symbol_H-M Pbca
_cod_database_code 7204557

loop_
_symmetry_equiv_pos_as_xyz
'x, y, z'
'-x, y+1/2, -z+1/2'
'x+1/2, -y+1/2, -z'
'-x+1/2, -y, z+1/2'
'-x, -y, -z'
'x, -y-1/2, z-1/2'
'-x-1/2, y-1/2, z'
'x-1/2, y, -z-1/2'

loop_
_atom_site_label
_atom_site_type_symbol
_atom_site_fract_x
_atom_site_fract_y
_atom_site_fract_z
_atom_site_U_iso_or_equiv
_atom_site_adp_type
_atom_site_occupancy
_atom_site_calc_flag
_atom_site_refinement_flags
_atom_site_disorder_assembly
_atom_site_disorder_group
C1 C 0.6582(5) 1.0652(6) 0.2049(3) 0.0420(17) Uani 1 d . . .
H1 H 0.6014 1.0868 0.2183 0.050 Uiso 1 calc R . .
C2 C 0.6760(5) 0.9804(6) 0.1412(3) 0.0398(18) Uani 1 d . . .
C21 C 0.6052(5) 0.9126(6) 0.0954(3) 0.048(2) Uani 1 d . . .
O22 O 0.6220(3) 0.8283(5) 0.0431(2) 0.0550(14) Uani 1 d . . .
O23 O 0.5267(4) 0.9477(6) 0.1172(2) 0.0659(16) Uani 1 d . . .
H23 H 0.4916 0.9104 0.0885 0.079 Uiso 1 calc R . .
C3 C 0.7602(5) 0.9520(6) 0.1214(3) 0.0444(19) Uani 1 d . . .
H3 H 0.7714 0.8982 0.0784 0.053 Uiso 1 calc R . .
C4 C 0.8297(5) 1.0017(6) 0.1643(3) 0.0419(17) Uani 1 d . . .
C5 C 0.8116(5) 1.0875(7) 0.2278(3) 0.0445(18) Uani 1 d . . .
H5 H 0.8569 1.1247 0.2563 0.053 Uiso 1 calc R . .
C6 C 0.7274(5) 1.1177(6) 0.2486(3) 0.0408(17) Uani 1 d . . .
C51 C 0.9176(6) 0.9636(7) 0.1442(3) 0.0480(19) Uani 1 d . . .
C52 C 0.9883(6) 0.9243(7) 0.1260(3) 0.0494(18) Uani 1 d . . .
C53 C 1.0744(5) 0.8749(8) 0.1037(3) 0.0511(19) Uani 1 d . . .
H53A H 1.1151 0.9020 0.1412 0.061 Uiso 1 calc R . .
H53B H 1.0759 0.7519 0.0962 0.061 Uiso 1 calc R . .
O54 O 1.1008(3) 0.9598(5) 0.0400(2) 0.0567(15) Uani 1 d . . .
H54 H 1.1016 0.8906 0.0073 0.068 Uiso 1 calc R . .
C61 C 0.7100(4) 1.2016(6) 0.3157(3) 0.0427(17) Uani 1 d . . .
C62 C 0.6978(4) 1.2683(7) 0.3714(3) 0.0434(17) Uani 1 d . . .
C63 C 0.6810(5) 1.3479(8) 0.4398(3) 0.056(2) Uani 1 d . . .
H63A H 0.7235 1.3081 0.4739 0.067 Uiso 1 calc R . .
H63B H 0.6871 1.4713 0.4354 0.067 Uiso 1 calc R . .
O64 O 0.5956(3) 1.3082(5) 0.4653(2) 0.0543(14) Uani 1 d . . .
H64 H 0.5893 1.2039 0.4667 0.065 Uiso 1 calc R . .

loop_
_atom_site_aniso_label
_atom_site_aniso_U_11
_atom_site_aniso_U_22
_atom_site_aniso_U_33
_atom_site_aniso_U_23
_atom_site_aniso_U_13
_atom_site_aniso_U_12
C1 0.046(5) 0.032(3) 0.048(4) 0.001(2) 0.008(3) 0.004(3)
C2 0.053(6) 0.025(3) 0.042(3) -0.001(2) 0.015(3) -0.001(3)
C21 0.080(7) 0.028(3) 0.036(3) 0.000(2) 0.002(4) -0.004(3)
O22 0.072(4) 0.044(2) 0.049(2) -0.0056(18) 0.006(2) -0.003(2)
O23 0.059(5) 0.071(3) 0.067(3) -0.023(2) 0.014(3) -0.004(3)
C3 0.064(6) 0.036(3) 0.033(3) -0.002(2) 0.009(3) 0.000(3)
C4 0.053(6) 0.037(3) 0.036(3) 0.002(2) 0.013(3) 0.007(3)
C5 0.053(6) 0.038(3) 0.043(3) 0.003(2) 0.006(3) -0.003(3)
C6 0.053(6) 0.032(3) 0.037(3) 0.002(2) 0.009(3) -0.002(3)
C51 0.058(7) 0.046(3) 0.041(3) 0.000(2) 0.006(3) 0.003(3)
C52 0.053(6) 0.043(3) 0.052(4) -0.009(3) 0.008(4) 0.003(3)
C53 0.057(6) 0.042(3) 0.054(4) -0.002(3) -0.001(3) 0.006(3)
O54 0.063(4) 0.051(2) 0.056(3) -0.0135(19) 0.016(2) -0.005(2)
C61 0.049(5) 0.035(3) 0.044(4) 0.002(3) 0.007(3) 0.002(3)
C62 0.052(5) 0.040(3) 0.038(3) -0.002(2) 0.008(3) -0.001(3)
C63 0.072(7) 0.049(4) 0.047(4) -0.010(3) 0.008(4) -0.001(3)
O64 0.060(4) 0.051(2) 0.052(2) -0.002(2) 0.014(2) 0.006(2)

loop_
_atom_type_symbol
_atom_type_description
_atom_type_scat_dispersion_real
_atom_type_scat_dispersion_imag
_atom_type_scat_source
C C 0.0033 0.0016 'International Tables Vol C Tables 4.2.6.8 and 6.1.1.4'
H H 0.0000 0.0000 'International Tables Vol C Tables 4.2.6.8 and 6.1.1.4'
N N 0.0061 0.0033 'International Tables Vol C Tables 4.2.6.8 and 6.1.1.4'
O O 0.0106 0.0060 'International Tables Vol C Tables 4.2.6.8 and 6.1.1.4'

loop_
_geom_angle_atom_site_label_1
_geom_angle_atom_site_label_2
_geom_angle_atom_site_label_3
_geom_angle
_geom_angle_site_symmetry_1
_geom_angle_site_symmetry_3
_geom_angle_publ_flag
C2 C1 C6 119.2(6) . . ?
C3 C2 C1 119.8(6) . . ?
C3 C2 C21 118.8(5) . . ?
C1 C2 C21 121.3(7) . . ?
O22 C21 O23 124.5(7) . . ?
O22 C21 C2 120.4(7) . . ?
O23 C21 C2 115.2(5) . . ?
C2 C3 C4 121.8(5) . . ?
C3 C4 C5 118.2(7) . . ?
C3 C4 C51 121.0(5) . . ?
C5 C4 C51 120.8(6) . . ?
C6 C5 C4 120.9(6) . . ?
C5 C6 C1 120.0(5) . . ?
C5 C6 C61 120.0(6) . . ?
C1 C6 C61 120.0(6) . . ?
C52 C51 C4 176.5(7) . . ?
C51 C52 C53 179.5(7) . . ?
O54 C53 C52 112.5(5) . . ?
C62 C61 C6 178.2(7) . . ?
C61 C62 C63 178.7(7) . . ?
O64 C63 C62 111.6(6) . . ?

loop_
_geom_bond_atom_site_label_1
_geom_bond_atom_site_label_2
_geom_bond_distance
_geom_bond_site_symmetry_2
_geom_bond_publ_flag
C1 C2 1.399(7) . ?
C1 C6 1.411(9) . ?
C2 C3 1.373(10) . ?
C2 C21 1.492(10) . ?
C21 O22 1.214(7) . ?
C21 O23 1.310(9) . ?
C3 C4 1.399(10) . ?
C4 C5 1.400(7) . ?
C4 C51 1.442(11) . ?
C5 C6 1.381(9) . ?
C6 C61 1.450(8) . ?
C51 C52 1.186(10) . ?
C52 C53 1.449(11) . ?
C53 O54 1.431(7) . ?
C61 C62 1.187(7) . ?
C62 C63 1.455(8) . ?
C63 O64 1.440(9) . ?

loop_
_cod_related_entry_id
_cod_related_entry_database
_cod_related_entry_code
1 ChemSpider 21143342
